data_7717754
loop_
_publ_author_name
'Chen, Duyong'
'Yi, Cheng'
'Li, Xin-Feng'
'Zhou, Ren-He'
'Zhang, Liyan'
'Cai, Rui'
'Meng, Yin-Shan'
'Liu, Tao'

_publ_section_title
;
 A Mononuclear Iron (II) Complex Constructed by Complementary Ligand Pair
 Exhibits Intrinsic Luminescence-Spin Crossover Coupling
;
_journal_name_full 'Dalton Transactions'
_journal_paper_doi 10.1039/D4DT03177F
_journal_year 2025
_chemical_formula_moiety 'C49 H40 Co N8 O6, H2 O, 2(B F4)'
_chemical_formula_sum 'C49 H42 B2 Co F8 N8 O7'
_chemical_formula_weight 1087.45
_space_group_crystal_system orthorhombic
_space_group_IT_number 61
_space_group_name_Hall '-P 2ac 2ab'
_space_group_name_H-M_alt 'P b c a'
_atom_sites_solution_hydrogens mixed
_atom_sites_solution_primary dual
_audit_creation_date 2024-10-31
_audit_creation_method
;
Olex2 1.5
(compiled 2023.08.24 svn.re1ec1418 for OlexSys, GUI svn.r6928)
;
_audit_update_record
;
2024-11-04 deposited with the CCDC.	2025-01-03 downloaded from the CCDC.
;
_cell_angle_alpha 90
_cell_angle_beta 90
_cell_angle_gamma 90
_cell_formula_units_Z 8
_cell_length_a 16.209(3)
_cell_length_b 20.762(5)
_cell_length_c 28.579(6)
_cell_measurement_reflns_used 9543
_cell_measurement_temperature 299.70
_cell_measurement_theta_max 26.23
_cell_measurement_theta_min 2.43
_cell_volume 9618(4)
_computing_cell_refinement 'SAINT V8.40B (?, 2016)'
_computing_data_reduction 'SAINT V8.40B (?, 2016)'
_computing_molecular_graphics 'Olex2 1.5 (Dolomanov et al., 2009)'
_computing_publication_material 'Olex2 1.5 (Dolomanov et al., 2009)'
_computing_structure_refinement 'SHELXL 2018/3 (Sheldrick, 2015)'
_computing_structure_solution 'SHELXT 2014/5 (Sheldrick, 2014)'
_diffrn_ambient_temperature 299.70
_diffrn_measured_fraction_theta_full 0.998
_diffrn_measured_fraction_theta_max 0.995
_diffrn_measurement_device_type 'Bruker APEX-II CCD'
_diffrn_measurement_method '\f and \w scans'
_diffrn_radiation_type MoK\a
_diffrn_radiation_wavelength 0.71073
_diffrn_reflns_av_R_equivalents 0.0461
_diffrn_reflns_av_unetI/netI 0.0289
_diffrn_reflns_Laue_measured_fraction_full 0.998
_diffrn_reflns_Laue_measured_fraction_max 0.995
_diffrn_reflns_limit_h_max 17
_diffrn_reflns_limit_h_min -20
_diffrn_reflns_limit_k_max 25
_diffrn_reflns_limit_k_min -25
_diffrn_reflns_limit_l_max 35
_diffrn_reflns_limit_l_min -34
_diffrn_reflns_number 73346
_diffrn_reflns_point_group_measured_fraction_full 0.998
_diffrn_reflns_point_group_measured_fraction_max 0.995
_diffrn_reflns_theta_full 25.242
_diffrn_reflns_theta_max 26.393
_diffrn_reflns_theta_min 1.425
_diffrn_source_current 1.4
_diffrn_source_power 0.07
_diffrn_source_voltage 50.0
_diffrn_standards_number 0
_exptl_absorpt_coefficient_mu 0.450
_exptl_absorpt_correction_T_max 0.7454
_exptl_absorpt_correction_T_min 0.6718
_exptl_absorpt_correction_type none
_exptl_absorpt_process_details
;
SADABS-2016/2 (Bruker,2016/2) was used for absorption correction.
wR2(int) was 0.0624 before and 0.0517 after correction.
The Ratio of minimum to maximum transmission is 0.9013.
The \l/2 correction factor is Not present.
;
_exptl_crystal_colour 'clear dark brown'
_exptl_crystal_colour_lustre clear
_exptl_crystal_colour_modifier dark
_exptl_crystal_colour_primary brown
_exptl_crystal_density_diffrn 1.502
_exptl_crystal_description block
_exptl_crystal_F_000 4456
_exptl_crystal_size_max 0.5
_exptl_crystal_size_mid 0.5
_exptl_crystal_size_min 0.4
_refine_diff_density_max 0.434
_refine_diff_density_min -0.370
_refine_diff_density_rms 0.097
_refine_ls_extinction_method none
_refine_ls_goodness_of_fit_ref 1.074
_refine_ls_hydrogen_treatment mixed
_refine_ls_matrix_type full
_refine_ls_number_parameters 688
_refine_ls_number_reflns 9791
_refine_ls_number_restraints 0
_refine_ls_restrained_S_all 1.074
_refine_ls_R_factor_all 0.0582
_refine_ls_R_factor_gt 0.0441
_refine_ls_shift/su_max 0.003
_refine_ls_shift/su_mean 0.000
_refine_ls_structure_factor_coef Fsqd
_refine_ls_weighting_details 'w=1/[\s^2^(Fo^2^)+(0.0789P)^2^+3.8120P] where P=(Fo^2^+2Fc^2^)/3'
_refine_ls_weighting_scheme calc
_refine_ls_wR_factor_gt 0.1271
_refine_ls_wR_factor_ref 0.1441
_reflns_Friedel_coverage 0.000
_reflns_number_gt 7931
_reflns_number_total 9791
_reflns_threshold_expression 'I > 2\s(I)'
_cod_data_source_file d4dt03177f2.cif
_cod_data_source_block 1_CCDC2
_cod_database_code 7717754
_shelx_shelxl_version_number 2018/3
_shelx_space_group_comment
;
The symmetry employed for this shelxl refinement is uniquely defined
by the following loop, which should always be used as a source of
symmetry information in preference to the above space-group names.
They are only intended as comments.
;
_shelx_estimated_absorpt_t_max 0.841
_shelx_estimated_absorpt_t_min 0.806
_olex2_refinement_description
;
1. Fixed Uiso
 At 1.2 times of:
  All C(H) groups
 At 1.5 times of:
  All C(H,H,H) groups, All O(H) groups
2.a Free rotating group:
 O5(H5A)
2.b Aromatic/amide H refined with riding coordinates:
 C00X(H00X), C00Y(H00Y), C011(H011), C013(H013), C014(H014), C017(H017),
 C018(H018), C019(H019), C01B(H01B), C01C(H01C), C01D(H01D), C01G(H01G),
 C01H(H01H), C01J(H01J), C01K(H01K), C01L(H01L), C01M(H01M), C01N(H01N),
 C01O(H01O), C01P(H01P), C01Q(H01Q), C01R(H01R), C01S(H01S), C01T(H01T),
 C01X(H01X), C020(H020), C021(H021)
2.c Idealised Me refined as rotating group:
 C01U(H01A,H01E,H01F), C01Z(H01I,H01U,H01V), C022(H02A,H02B,H02C), C023(H02D,
 H02E,H02F)
2.d Idealised tetrahedral OH refined as rotating group:
 O00H(H00H)
;
_olex2_submission_special_instructions 'No special instructions were received'

loop_
_space_group_symop_operation_xyz
'x, y, z'
'-x+1/2, -y, z+1/2'
'-x, y+1/2, -z+1/2'
'x+1/2, -y+1/2, -z'
'-x, -y, -z'
'x-1/2, y, -z-1/2'
'x, -y-1/2, z-1/2'
'-x-1/2, y-1/2, z'

loop_
_atom_site_label
_atom_site_type_symbol
_atom_site_fract_x
_atom_site_fract_y
_atom_site_fract_z
_atom_site_U_iso_or_equiv
_atom_site_adp_type
_atom_site_occupancy
_atom_site_site_symmetry_order
_atom_site_calc_flag
_atom_site_refinement_flags_posn
_atom_site_refinement_flags_adp
_atom_site_refinement_flags_occupancy
_atom_site_disorder_assembly
_atom_site_disorder_group
Co1 Co 0.14514(2) 0.58963(2) 0.62953(2) 0.04010(11) Uani 1 1 d . . . . .
N2 N 0.02579(11) 0.61288(9) 0.62277(6) 0.0409(4) Uani 1 1 d . . . . .
O003 O 0.24332(12) 0.39294(9) 0.59970(7) 0.0636(5) Uani 1 1 d . . . . .
O004 O 0.20992(11) 0.55488(10) 0.48844(6) 0.0666(5) Uani 1 1 d . . . . .
N5 N 0.26451(11) 0.56134(9) 0.63729(6) 0.0421(4) Uani 1 1 d . . . . .
N1 N 0.09956(10) 0.52030(8) 0.57385(6) 0.0390(4) Uani 1 1 d . . . . .
N3 N 0.12999(11) 0.67280(9) 0.67938(6) 0.0421(4) Uani 1 1 d . . . . .
N009 N 0.21447(11) 0.48828(10) 0.68937(6) 0.0455(4) Uani 1 1 d . . . . .
N00A N 0.29209(13) 0.63708(10) 0.58200(7) 0.0525(5) Uani 1 1 d . . . . .
N4 N 0.13891(11) 0.51302(10) 0.67798(7) 0.0474(4) Uani 1 1 d . . . . .
N6 N 0.20909(13) 0.64855(10) 0.58292(7) 0.0539(5) Uani 1 1 d . . . . .
O00H O 0.51343(12) 0.43342(13) 0.66340(8) 0.0835(6) Uani 1 1 d . . . . .
H00H H 0.559353 0.417535 0.659957 0.125 Uiso 1 1 calc R U . . .
O00J O 0.33624(13) 0.73513(13) 0.67252(9) 0.0858(7) Uani 1 1 d . . . . .
O00K O 0.55559(12) 0.50047(13) 0.60743(9) 0.0874(7) Uani 1 1 d . . . . .
C00L C 0.32298(14) 0.58744(11) 0.61015(8) 0.0463(5) Uani 1 1 d . . . . .
C00N C 0.22969(13) 0.47336(11) 0.54423(7) 0.0433(5) Uani 1 1 d . . . . .
C00P C 0.26401(16) 0.66701(11) 0.72060(8) 0.0533(6) Uani 1 1 d . . . . .
C00Q C 0.01578(12) 0.51871(10) 0.57549(7) 0.0390(4) Uani 1 1 d . . . . .
C00R C -0.00367(13) 0.66601(10) 0.64327(7) 0.0418(4) Uani 1 1 d . . . . .
C00S C 0.28345(13) 0.51310(11) 0.66563(7) 0.0432(5) Uani 1 1 d . . . . .
C00T C -0.13841(13) 0.64775(11) 0.61037(7) 0.0424(5) Uani 1 1 d . . . . .
C00U C 0.26351(14) 0.51341(12) 0.50932(8) 0.0510(5) Uani 1 1 d . . . . .
C00V C 0.18442(15) 0.70115(11) 0.70874(7) 0.0465(5) Uani 1 1 d . . . . .
O00W O 0.1812(2) 0.60420(13) 0.77044(9) 0.1085(10) Uani 1 1 d . . . . .
C00X C 0.40285(14) 0.56502(13) 0.60974(8) 0.0525(6) Uani 1 1 d . . . . .
H00X H 0.442758 0.583369 0.590535 0.063 Uiso 1 1 calc R U . . .
C00Y C 0.36217(14) 0.48808(13) 0.66892(8) 0.0515(6) Uani 1 1 d . . . . .
H00Y H 0.375009 0.455501 0.690035 0.062 Uiso 1 1 calc R U . . .
C00Z C -0.02450(13) 0.57562(10) 0.59682(7) 0.0396(4) Uani 1 1 d . . . . .
C010 C 0.05649(13) 0.70170(11) 0.67287(7) 0.0435(5) Uani 1 1 d . . . . .
C011 C 0.16700(17) 0.75922(12) 0.73015(9) 0.0554(6) Uani 1 1 d . . . . .
H011 H 0.205565 0.777976 0.750019 0.066 Uiso 1 1 calc R U . . .
C012 C -0.22472(13) 0.66896(11) 0.60238(8) 0.0455(5) Uani 1 1 d . . . . .
C013 C -0.08463(14) 0.68463(11) 0.63741(8) 0.0448(5) Uani 1 1 d . . . . .
H013 H -0.103551 0.722120 0.651615 0.054 Uiso 1 1 calc R U . . .
C014 C -0.02995(14) 0.46786(11) 0.55817(8) 0.0484(5) Uani 1 1 d . . . . .
H014 H -0.087256 0.468441 0.559761 0.058 Uiso 1 1 calc R U . . .
C015 C 0.42131(14) 0.51399(13) 0.63913(8) 0.0526(6) Uani 1 1 d . . . . .
C016 C 0.28001(15) 0.42860(12) 0.56582(8) 0.0506(5) Uani 1 1 d . . . . .
C017 C -0.10670(13) 0.59156(10) 0.59061(7) 0.0426(5) Uani 1 1 d . . . . .
H017 H -0.140878 0.564715 0.573209 0.051 Uiso 1 1 calc R U . . .
C018 C 0.09547(14) 0.41842(11) 0.53508(8) 0.0479(5) Uani 1 1 d . . . . .
H018 H 0.123994 0.384507 0.521285 0.057 Uiso 1 1 calc R U . . .
C019 C 0.01087(15) 0.41614(11) 0.53845(9) 0.0529(6) Uani 1 1 d . . . . .
H019 H -0.018260 0.380513 0.527679 0.064 Uiso 1 1 calc R U . . .
C01A C 0.13843(12) 0.47139(11) 0.55228(7) 0.0404(4) Uani 1 1 d . . . . .
C01B C 0.03644(16) 0.76019(12) 0.69332(9) 0.0555(6) Uani 1 1 d . . . . .
H01B H -0.014396 0.779425 0.687626 0.067 Uiso 1 1 calc R U . . .
C01C C -0.26327(16) 0.71030(14) 0.63383(10) 0.0630(7) Uani 1 1 d . . . . .
H01C H -0.235727 0.722871 0.660881 0.076 Uiso 1 1 calc R U . . .
C01D C 0.09325(17) 0.78921(13) 0.72221(10) 0.0617(6) Uani 1 1 d . . . . .
H01D H 0.081636 0.828664 0.736144 0.074 Uiso 1 1 calc R U . . .
C01F C 0.33799(19) 0.68649(16) 0.70443(11) 0.0704(8) Uani 1 1 d . . . . .
C01G C 0.20737(18) 0.43796(14) 0.71904(9) 0.0635(7) Uani 1 1 d . . . . .
H01G H 0.250293 0.413792 0.731611 0.076 Uiso 1 1 calc R U . . .
C01H C 0.34655(17) 0.50760(16) 0.49698(10) 0.0671(8) Uani 1 1 d . . . . .
H01H H 0.369293 0.534361 0.474299 0.081 Uiso 1 1 calc R U . . .
C01I C 0.50493(16) 0.48266(16) 0.63483(9) 0.0626(7) Uani 1 1 d . . . . .
C01J C 0.36322(16) 0.42230(14) 0.55303(11) 0.0645(7) Uani 1 1 d . . . . .
H01J H 0.396836 0.391922 0.567457 0.077 Uiso 1 1 calc R U . . .
C01K C 0.3305(2) 0.67650(15) 0.55088(11) 0.0747(8) Uani 1 1 d . . . . .
H01K H 0.386560 0.677308 0.544103 0.090 Uiso 1 1 calc R U . . .
C01L C 0.08539(16) 0.47690(14) 0.70104(9) 0.0612(6) Uani 1 1 d . . . . .
H01L H 0.028481 0.482465 0.700043 0.073 Uiso 1 1 calc R U . . .
C01M C -0.34223(18) 0.73296(17) 0.62530(12) 0.0773(9) Uani 1 1 d . . . . .
H01M H -0.367211 0.760858 0.646454 0.093 Uiso 1 1 calc R U . . .
C01N C -0.38358(18) 0.71431(16) 0.58572(12) 0.0757(8) Uani 1 1 d . . . . .
H01N H -0.436390 0.729869 0.579887 0.091 Uiso 1 1 calc R U . . .
C01O C -0.34734(17) 0.67300(17) 0.55494(12) 0.0774(9) Uani 1 1 d . . . . .
H01O H -0.375634 0.660224 0.528193 0.093 Uiso 1 1 calc R U . . .
C01P C -0.26847(15) 0.64993(14) 0.56330(9) 0.0611(7) Uani 1 1 d . . . . .
H01P H -0.244675 0.621209 0.542290 0.073 Uiso 1 1 calc R U . . .
C01Q C 0.39399(17) 0.46206(16) 0.51867(11) 0.0711(8) Uani 1 1 d . . . . .
H01Q H 0.448970 0.457803 0.509905 0.085 Uiso 1 1 calc R U . . .
C01R C 0.1253(2) 0.42943(16) 0.72701(11) 0.0719(8) Uani 1 1 d . . . . .
H01R H 0.100941 0.398322 0.745897 0.086 Uiso 1 1 calc R U . . .
C01S C 0.1976(2) 0.69507(14) 0.55234(11) 0.0749(8) Uani 1 1 d . . . . .
H01S H 0.146509 0.713021 0.545311 0.090 Uiso 1 1 calc R U . . .
C01T C 0.2720(2) 0.71407(17) 0.53177(12) 0.0904(11) Uani 1 1 d . . . . .
H01T H 0.279470 0.746133 0.509439 0.108 Uiso 1 1 calc R U . . .
C01U C 0.2913(2) 0.34273(16) 0.62101(14) 0.0907(11) Uani 1 1 d . . . . .
H01A H 0.307343 0.312011 0.597608 0.136 Uiso 1 1 calc R U . . .
H01E H 0.258944 0.321595 0.644587 0.136 Uiso 1 1 calc R U . . .
H01F H 0.339716 0.361013 0.635086 0.136 Uiso 1 1 calc R U . . .
C01V C 0.2581(3) 0.61819(14) 0.75479(11) 0.0825(11) Uani 1 1 d . . . . .
C01X C 0.4110(2) 0.6571(2) 0.71990(16) 0.1041(15) Uani 1 1 d . . . . .
H01X H 0.461931 0.670185 0.708357 0.125 Uiso 1 1 calc R U . . .
C01Z C 0.2390(2) 0.5903(2) 0.44834(11) 0.0978(13) Uani 1 1 d . . . . .
H01I H 0.254882 0.560757 0.424152 0.147 Uiso 1 1 calc R U . . .
H01U H 0.285676 0.616071 0.457155 0.147 Uiso 1 1 calc R U . . .
H01V H 0.195750 0.617828 0.437006 0.147 Uiso 1 1 calc R U . . .
C020 C 0.3320(5) 0.58904(19) 0.77002(17) 0.126(2) Uani 1 1 d . . . . .
H020 H 0.330627 0.556249 0.792176 0.151 Uiso 1 1 calc R U . . .
C021 C 0.4057(4) 0.6094(3) 0.7520(2) 0.139(3) Uani 1 1 d . . . . .
H021 H 0.453999 0.589600 0.762129 0.166 Uiso 1 1 calc R U . . .
C022 C 0.4121(3) 0.7636(3) 0.6573(2) 0.1367(19) Uani 1 1 d . . . . .
H02A H 0.400421 0.799585 0.637256 0.205 Uiso 1 1 calc R U . . .
H02B H 0.443864 0.732263 0.640408 0.205 Uiso 1 1 calc R U . . .
H02C H 0.442854 0.778078 0.684007 0.205 Uiso 1 1 calc R U . . .
C023 C 0.1726(5) 0.5620(2) 0.80992(14) 0.164(3) Uani 1 1 d . . . . .
H02D H 0.185956 0.518800 0.800728 0.247 Uiso 1 1 calc R U . . .
H02E H 0.116731 0.563483 0.821068 0.247 Uiso 1 1 calc R U . . .
H02F H 0.209267 0.575586 0.834378 0.247 Uiso 1 1 calc R U . . .
O5 O 0.63790(13) 0.35491(13) 0.65085(9) 0.0777(6) Uani 1 1 d G . . . .
H5A H 0.632073 0.342716 0.622653 0.117 Uiso 1 1 d G U . . .
F4 F 0.60782(12) 0.29593(12) 0.56366(7) 0.1006(7) Uani 1 1 d . . . . .
F2 F 0.79634(12) 0.37588(12) 0.68476(8) 0.1021(7) Uani 1 1 d . . . . .
F3 F 0.51731(12) 0.33477(12) 0.51148(8) 0.1070(8) Uani 1 1 d . . . . .
F5 F 0.47273(13) 0.28313(13) 0.57567(9) 0.1166(8) Uani 1 1 d . . . . .
F7 F 0.5388(2) 0.22988(14) 0.51963(12) 0.1540(12) Uani 1 1 d . . . . .
B9 B 0.53259(18) 0.28601(18) 0.54260(12) 0.0656(8) Uani 1 1 d . . . . .
F6 F 0.88941(13) 0.43097(10) 0.72521(6) 0.0831(5) Uani 1 1 d . . . . .
F8 F 0.92885(13) 0.37103(10) 0.66415(9) 0.1089(8) Uani 1 1 d . . . . .
F1 F 0.8605(2) 0.46285(11) 0.65320(7) 0.1243(10) Uani 1 1 d . . . . .
B4 B 0.86917(19) 0.41085(14) 0.68072(11) 0.0557(7) Uani 1 1 d . . . . .
H5B H 0.686(3) 0.360(2) 0.6600(14) 0.105(13) Uiso 1 1 d . . . . .

loop_
_atom_site_aniso_label
_atom_site_aniso_U_11
_atom_site_aniso_U_22
_atom_site_aniso_U_33
_atom_site_aniso_U_23
_atom_site_aniso_U_13
_atom_site_aniso_U_12
Co1 0.03470(17) 0.04376(18) 0.04183(18) -0.00121(11) -0.00009(11) -0.00129(11)
N2 0.0399(9) 0.0415(9) 0.0412(9) -0.0029(7) -0.0013(7) -0.0018(7)
O003 0.0597(10) 0.0623(11) 0.0688(11) 0.0081(9) -0.0033(9) 0.0003(8)
O004 0.0566(10) 0.0860(13) 0.0573(10) 0.0249(10) -0.0036(8) -0.0179(10)
N5 0.0384(9) 0.0492(10) 0.0386(9) -0.0027(8) 0.0013(7) -0.0048(8)
N1 0.0375(9) 0.0442(9) 0.0354(8) -0.0009(7) -0.0004(7) -0.0024(7)
N3 0.0461(10) 0.0432(10) 0.0371(9) -0.0009(7) -0.0018(7) -0.0051(8)
N009 0.0397(9) 0.0567(11) 0.0401(9) 0.0030(8) 0.0012(7) -0.0027(8)
N00A 0.0533(11) 0.0523(11) 0.0519(11) 0.0027(9) 0.0124(9) -0.0067(9)
N4 0.0383(10) 0.0554(11) 0.0485(10) -0.0016(8) 0.0027(7) -0.0051(8)
N6 0.0563(12) 0.0522(11) 0.0531(11) 0.0055(9) 0.0073(9) 0.0048(9)
O00H 0.0486(11) 0.1147(18) 0.0874(14) 0.0182(14) 0.0057(10) 0.0192(12)
O00J 0.0506(11) 0.1065(18) 0.1002(17) 0.0028(14) 0.0055(11) -0.0107(11)
O00K 0.0474(11) 0.1239(19) 0.0909(15) 0.0136(14) 0.0166(10) 0.0065(11)
C00L 0.0442(11) 0.0512(13) 0.0434(11) -0.0054(9) 0.0035(9) -0.0092(9)
C00N 0.0388(10) 0.0508(12) 0.0402(10) -0.0111(9) 0.0027(8) -0.0037(9)
C00P 0.0621(15) 0.0463(12) 0.0514(13) -0.0162(10) -0.0280(11) 0.0023(11)
C00Q 0.0384(10) 0.0415(11) 0.0371(10) -0.0001(8) -0.0010(8) -0.0019(8)
C00R 0.0442(11) 0.0417(11) 0.0396(10) -0.0020(8) 0.0032(9) -0.0028(9)
C00S 0.0389(10) 0.0558(13) 0.0348(10) -0.0028(9) -0.0011(8) -0.0043(9)
C00T 0.0394(11) 0.0453(11) 0.0425(11) 0.0024(9) 0.0027(8) -0.0017(9)
C00U 0.0464(12) 0.0661(15) 0.0406(11) -0.0034(10) 0.0012(9) -0.0106(11)
C00V 0.0537(13) 0.0466(12) 0.0393(11) -0.0020(9) -0.0042(9) -0.0070(10)
O00W 0.177(3) 0.0813(16) 0.0675(14) 0.0208(12) -0.0246(17) -0.0431(18)
C00X 0.0404(11) 0.0672(15) 0.0500(12) -0.0062(11) 0.0062(10) -0.0106(11)
C00Y 0.0434(12) 0.0693(16) 0.0418(11) 0.0015(11) -0.0045(9) 0.0028(11)
C00Z 0.0396(10) 0.0406(10) 0.0386(10) -0.0004(8) 0.0008(8) -0.0025(8)
C010 0.0456(11) 0.0440(11) 0.0408(11) -0.0033(9) 0.0017(9) -0.0046(9)
C011 0.0620(14) 0.0526(14) 0.0515(13) -0.0103(11) -0.0087(11) -0.0082(11)
C012 0.0399(11) 0.0451(12) 0.0515(12) -0.0004(9) 0.0044(9) 0.0006(9)
C013 0.0458(12) 0.0432(11) 0.0453(11) -0.0046(9) 0.0031(9) -0.0001(9)
C014 0.0381(11) 0.0507(13) 0.0565(13) -0.0076(10) 0.0008(9) -0.0044(9)
C015 0.0376(11) 0.0718(16) 0.0484(12) -0.0081(11) -0.0024(9) -0.0032(11)
C016 0.0541(13) 0.0477(12) 0.0500(12) -0.0093(10) -0.0041(10) -0.0018(10)
C017 0.0391(11) 0.0450(11) 0.0437(11) -0.0038(9) -0.0011(9) -0.0031(8)
C018 0.0478(12) 0.0476(12) 0.0484(12) -0.0071(10) 0.0058(10) -0.0003(10)
C019 0.0500(13) 0.0460(12) 0.0627(14) -0.0115(11) 0.0015(11) -0.0084(10)
C01A 0.0423(11) 0.0454(11) 0.0335(10) -0.0004(8) 0.0010(8) -0.0016(8)
C01B 0.0537(13) 0.0514(13) 0.0615(14) -0.0131(11) -0.0018(11) 0.0015(11)
C01C 0.0490(14) 0.0673(17) 0.0726(17) -0.0234(13) -0.0004(12) 0.0037(12)
C01D 0.0685(16) 0.0495(14) 0.0670(16) -0.0192(12) 0.0005(13) -0.0032(12)
C01F 0.0665(17) 0.0707(18) 0.0739(18) -0.0198(15) -0.0244(15) 0.0093(14)
C01G 0.0637(16) 0.0719(17) 0.0549(14) 0.0181(13) 0.0040(12) 0.0001(13)
C01H 0.0568(15) 0.089(2) 0.0551(14) -0.0112(14) 0.0155(12) -0.0201(14)
C01I 0.0407(12) 0.090(2) 0.0573(14) -0.0021(14) -0.0019(11) 0.0003(13)
C01J 0.0479(14) 0.0661(17) 0.0796(19) -0.0175(14) -0.0051(13) 0.0058(12)
C01K 0.084(2) 0.0636(17) 0.0766(19) 0.0153(15) 0.0302(16) -0.0087(15)
C01L 0.0480(13) 0.0715(17) 0.0641(15) -0.0018(13) 0.0100(11) -0.0137(12)
C01M 0.0498(15) 0.075(2) 0.107(2) -0.0334(17) 0.0052(15) 0.0127(14)
C01N 0.0448(13) 0.083(2) 0.099(2) -0.0160(18) -0.0068(14) 0.0162(14)
C01O 0.0526(15) 0.100(2) 0.0795(19) -0.0213(18) -0.0176(14) 0.0143(15)
C01P 0.0490(13) 0.0736(17) 0.0607(14) -0.0178(13) -0.0038(11) 0.0118(12)
C01Q 0.0435(14) 0.088(2) 0.0815(19) -0.0208(17) 0.0120(13) -0.0041(14)
C01R 0.0727(18) 0.0762(19) 0.0666(17) 0.0157(15) 0.0143(14) -0.0169(15)
C01S 0.092(2) 0.0633(17) 0.0697(17) 0.0180(14) 0.0139(16) 0.0182(16)
C01T 0.114(3) 0.072(2) 0.086(2) 0.0323(18) 0.034(2) 0.0098(19)
C01U 0.095(2) 0.0608(18) 0.117(3) 0.0252(18) -0.020(2) 0.0054(17)
C01V 0.138(3) 0.0502(15) 0.0590(16) -0.0062(13) -0.044(2) 0.0001(18)
C01X 0.076(2) 0.111(3) 0.126(3) -0.055(3) -0.049(2) 0.028(2)
C01Z 0.096(2) 0.130(3) 0.0669(19) 0.043(2) -0.0130(18) -0.051(2)
C020 0.222(6) 0.061(2) 0.096(3) -0.0185(19) -0.100(4) 0.033(3)
C021 0.172(5) 0.101(3) 0.143(5) -0.060(3) -0.112(4) 0.069(4)
C022 0.071(2) 0.169(5) 0.170(5) -0.018(4) 0.036(3) -0.038(3)
C023 0.327(8) 0.098(3) 0.069(2) 0.028(2) -0.036(4) -0.088(4)
O5 0.0486(11) 0.0919(16) 0.0925(16) 0.0014(13) -0.0039(11) 0.0047(10)
F4 0.0715(12) 0.1331(18) 0.0972(14) 0.0213(13) -0.0176(10) -0.0231(12)
F2 0.0603(11) 0.1218(17) 0.1241(16) -0.0209(14) -0.0021(11) -0.0188(11)
F3 0.0753(12) 0.1424(19) 0.1032(14) 0.0541(14) 0.0197(11) 0.0369(12)
F5 0.0747(12) 0.149(2) 0.1264(18) 0.0585(16) 0.0351(12) 0.0216(13)
F7 0.193(3) 0.110(2) 0.159(3) -0.0478(19) -0.028(2) 0.0035(19)
B9 0.0439(14) 0.080(2) 0.073(2) 0.0140(17) 0.0015(14) 0.0028(14)
F6 0.0997(13) 0.0853(12) 0.0641(10) -0.0053(9) -0.0120(9) -0.0033(10)
F8 0.0802(13) 0.0878(14) 0.159(2) -0.0399(14) 0.0330(13) 0.0048(11)
F1 0.221(3) 0.0862(14) 0.0662(12) 0.0221(11) 0.0203(14) 0.0279(16)
B4 0.0579(16) 0.0542(16) 0.0551(16) -0.0009(12) 0.0046(13) -0.0014(12)

loop_
_atom_type_symbol
_atom_type_description
_atom_type_scat_dispersion_real
_atom_type_scat_dispersion_imag
_atom_type_scat_source
C C 0.0033 0.0016 'International Tables Vol C Tables 4.2.6.8 and 6.1.1.4'
H H 0.0000 0.0000 'International Tables Vol C Tables 4.2.6.8 and 6.1.1.4'
B B 0.0013 0.0007 'International Tables Vol C Tables 4.2.6.8 and 6.1.1.4'
Co Co 0.3494 0.9721 'International Tables Vol C Tables 4.2.6.8 and 6.1.1.4'
F F 0.0171 0.0103 'International Tables Vol C Tables 4.2.6.8 and 6.1.1.4'
N N 0.0061 0.0033 'International Tables Vol C Tables 4.2.6.8 and 6.1.1.4'
O O 0.0106 0.0060 'International Tables Vol C Tables 4.2.6.8 and 6.1.1.4'

loop_
_geom_angle_atom_site_label_1
_geom_angle_atom_site_label_2
_geom_angle_atom_site_label_3
_geom_angle
_geom_angle_site_symmetry_1
_geom_angle_site_symmetry_3
_geom_angle_publ_flag
N2 Co1 N5 177.04(7) . . ?
N2 Co1 N1 76.75(7) . . ?
N2 Co1 N3 76.76(7) . . ?
N2 Co1 N4 101.45(7) . . ?
N2 Co1 N6 106.10(8) . . ?
N5 Co1 N1 101.71(7) . . ?
N5 Co1 N3 104.84(7) . . ?
N5 Co1 N4 75.90(7) . . ?
N5 Co1 N6 76.48(8) . . ?
N3 Co1 N1 153.44(7) . . ?
N4 Co1 N1 88.08(7) . . ?
N4 Co1 N3 99.06(7) . . ?
N6 Co1 N1 94.94(7) . . ?
N6 Co1 N3 90.49(7) . . ?
N6 Co1 N4 152.25(8) . . ?
C00R N2 Co1 120.10(14) . . ?
C00R N2 C00Z 119.94(19) . . ?
C00Z N2 Co1 119.95(15) . . ?
C016 O003 C01U 117.5(2) . . ?
C00U O004 C01Z 117.6(2) . . ?
C00L N5 Co1 119.55(16) . . ?
C00S N5 Co1 120.37(14) . . ?
C00S N5 C00L 119.75(19) . . ?
C00Q N1 Co1 108.45(13) . . ?
C01A N1 Co1 130.39(14) . . ?
C01A N1 C00Q 117.75(17) . . ?
C00V N3 Co1 130.93(16) . . ?
C010 N3 Co1 110.53(13) . . ?
C010 N3 C00V 117.96(19) . . ?
N4 N009 C00S 117.38(18) . . ?
C01G N009 N4 111.3(2) . . ?
C01G N009 C00S 130.9(2) . . ?
N6 N00A C00L 117.99(18) . . ?
C01K N00A N6 111.0(2) . . ?
C01K N00A C00L 131.0(2) . . ?
N009 N4 Co1 113.35(13) . . ?
C01L N4 Co1 141.74(18) . . ?
C01L N4 N009 104.8(2) . . ?
N00A N6 Co1 113.55(14) . . ?
C01S N6 Co1 141.7(2) . . ?
C01S N6 N00A 104.7(2) . . ?
C01I O00H H00H 109.5 . . ?
C01F O00J C022 119.5(3) . . ?
N5 C00L N00A 112.2(2) . . ?
N5 C00L C00X 122.3(2) . . ?
C00X C00L N00A 125.5(2) . . ?
C00U C00N C01A 120.6(2) . . ?
C016 C00N C00U 118.9(2) . . ?
C016 C00N C01A 119.7(2) . . ?
C01F C00P C00V 122.8(2) . . ?
C01F C00P C01V 120.9(3) . . ?
C01V C00P C00V 115.7(3) . . ?
N1 C00Q C00Z 115.80(17) . . ?
N1 C00Q C014 122.84(19) . . ?
C014 C00Q C00Z 121.36(19) . . ?
N2 C00R C010 115.19(19) . . ?
N2 C00R C013 121.21(19) . . ?
C013 C00R C010 123.6(2) . . ?
N5 C00S N009 112.84(19) . . ?
N5 C00S C00Y 122.7(2) . . ?
C00Y C00S N009 124.3(2) . . ?
C013 C00T C012 120.8(2) . . ?
C013 C00T C017 116.97(19) . . ?
C017 C00T C012 122.23(19) . . ?
O004 C00U C00N 115.8(2) . . ?
O004 C00U C01H 124.0(2) . . ?
C01H C00U C00N 120.2(2) . . ?
N3 C00V C00P 119.48(19) . . ?
N3 C00V C011 121.4(2) . . ?
C011 C00V C00P 119.0(2) . . ?
C01V O00W C023 118.7(4) . . ?
C00L C00X H00X 121.4 . . ?
C00L C00X C015 117.2(2) . . ?
C015 C00X H00X 121.4 . . ?
C00S C00Y H00Y 121.6 . . ?
C00S C00Y C015 116.7(2) . . ?
C015 C00Y H00Y 121.6 . . ?
N2 C00Z C00Q 114.72(18) . . ?
N2 C00Z C017 121.1(2) . . ?
C017 C00Z C00Q 124.22(19) . . ?
N3 C010 C00R 115.87(19) . . ?
N3 C010 C01B 122.6(2) . . ?
C01B C010 C00R 121.5(2) . . ?
C00V C011 H011 119.9 . . ?
C01D C011 C00V 120.2(2) . . ?
C01D C011 H011 119.9 . . ?
C01C C012 C00T 120.5(2) . . ?
C01P C012 C00T 121.6(2) . . ?
C01P C012 C01C 117.9(2) . . ?
C00R C013 C00T 120.6(2) . . ?
C00R C013 H013 119.7 . . ?
C00T C013 H013 119.7 . . ?
C00Q C014 H014 120.6 . . ?
C019 C014 C00Q 118.9(2) . . ?
C019 C014 H014 120.6 . . ?
C00X C015 C00Y 121.2(2) . . ?
C00X C015 C01I 118.3(2) . . ?
C00Y C015 C01I 120.2(2) . . ?
O003 C016 C00N 115.3(2) . . ?
O003 C016 C01J 123.8(2) . . ?
C00N C016 C01J 120.9(2) . . ?
C00T C017 H017 119.9 . . ?
C00Z C017 C00T 120.20(19) . . ?
C00Z C017 H017 119.9 . . ?
C019 C018 H018 120.0 . . ?
C019 C018 C01A 120.1(2) . . ?
C01A C018 H018 120.0 . . ?
C014 C019 H019 120.7 . . ?
C018 C019 C014 118.6(2) . . ?
C018 C019 H019 120.7 . . ?
N1 C01A C00N 120.84(19) . . ?
N1 C01A C018 121.63(19) . . ?
C018 C01A C00N 117.49(19) . . ?
C010 C01B H01B 120.7 . . ?
C01D C01B C010 118.7(2) . . ?
C01D C01B H01B 120.7 . . ?
C012 C01C H01C 119.6 . . ?
C01M C01C C012 120.7(3) . . ?
C01M C01C H01C 119.6 . . ?
C011 C01D C01B 119.0(2) . . ?
C011 C01D H01D 120.5 . . ?
C01B C01D H01D 120.5 . . ?
O00J C01F C01X 123.5(4) . . ?
C00P C01F O00J 115.7(2) . . ?
C00P C01F C01X 120.8(4) . . ?
N009 C01G H01G 126.6 . . ?
N009 C01G C01R 106.8(2) . . ?
C01R C01G H01G 126.6 . . ?
C00U C01H H01H 120.4 . . ?
C01Q C01H C00U 119.2(3) . . ?
C01Q C01H H01H 120.4 . . ?
O00H C01I C015 112.3(2) . . ?
O00K C01I O00H 125.2(3) . . ?
O00K C01I C015 122.6(3) . . ?
C016 C01J H01J 120.7 . . ?
C01Q C01J C016 118.6(3) . . ?
C01Q C01J H01J 120.7 . . ?
N00A C01K H01K 126.5 . . ?
C01T C01K N00A 107.0(3) . . ?
C01T C01K H01K 126.5 . . ?
N4 C01L H01L 124.4 . . ?
N4 C01L C01R 111.2(2) . . ?
C01R C01L H01L 124.4 . . ?
C01C C01M H01M 120.0 . . ?
C01N C01M C01C 120.1(3) . . ?
C01N C01M H01M 120.0 . . ?
C01M C01N H01N 120.0 . . ?
C01O C01N C01M 120.0(3) . . ?
C01O C01N H01N 120.0 . . ?
C01N C01O H01O 119.9 . . ?
C01N C01O C01P 120.3(3) . . ?
C01P C01O H01O 119.9 . . ?
C012 C01P C01O 121.0(2) . . ?
C012 C01P H01P 119.5 . . ?
C01O C01P H01P 119.5 . . ?
C01H C01Q C01J 122.3(3) . . ?
C01H C01Q H01Q 118.8 . . ?
C01J C01Q H01Q 118.8 . . ?
C01G C01R C01L 105.8(2) . . ?
C01G C01R H01R 127.1 . . ?
C01L C01R H01R 127.1 . . ?
N6 C01S H01S 124.3 . . ?
N6 C01S C01T 111.4(3) . . ?
C01T C01S H01S 124.3 . . ?
C01K C01T C01S 105.9(3) . . ?
C01K C01T H01T 127.1 . . ?
C01S C01T H01T 127.1 . . ?
O003 C01U H01A 109.5 . . ?
O003 C01U H01E 109.5 . . ?
O003 C01U H01F 109.5 . . ?
H01A C01U H01E 109.5 . . ?
H01A C01U H01F 109.5 . . ?
H01E C01U H01F 109.5 . . ?
C00P C01V C020 117.6(4) . . ?
O00W C01V C00P 116.4(3) . . ?
O00W C01V C020 125.9(4) . . ?
C01F C01X H01X 120.7 . . ?
C021 C01X C01F 118.6(5) . . ?
C021 C01X H01X 120.7 . . ?
O004 C01Z H01I 109.5 . . ?
O004 C01Z H01U 109.5 . . ?
O004 C01Z H01V 109.5 . . ?
H01I C01Z H01U 109.5 . . ?
H01I C01Z H01V 109.5 . . ?
H01U C01Z H01V 109.5 . . ?
C01V C020 H020 120.2 . . ?
C021 C020 C01V 119.6(5) . . ?
C021 C020 H020 120.2 . . ?
C01X C021 C020 122.4(4) . . ?
C01X C021 H021 118.8 . . ?
C020 C021 H021 118.8 . . ?
O00J C022 H02A 109.5 . . ?
O00J C022 H02B 109.5 . . ?
O00J C022 H02C 109.5 . . ?
H02A C022 H02B 109.5 . . ?
H02A C022 H02C 109.5 . . ?
H02B C022 H02C 109.5 . . ?
O00W C023 H02D 109.5 . . ?
O00W C023 H02E 109.5 . . ?
O00W C023 H02F 109.5 . . ?
H02D C023 H02E 109.5 . . ?
H02D C023 H02F 109.5 . . ?
H02E C023 H02F 109.5 . . ?
H5A O5 H5B 116.3 . . ?
F3 B9 F4 109.5(3) . . ?
F5 B9 F4 109.7(3) . . ?
F5 B9 F3 110.8(3) . . ?
F7 B9 F4 106.1(3) . . ?
F7 B9 F3 109.7(3) . . ?
F7 B9 F5 110.9(3) . . ?
F6 B4 F2 106.5(2) . . ?
F8 B4 F2 108.4(2) . . ?
F8 B4 F6 109.7(3) . . ?
F1 B4 F2 112.3(3) . . ?
F1 B4 F6 108.8(2) . . ?
F1 B4 F8 111.1(3) . . ?

loop_
_geom_bond_atom_site_label_1
_geom_bond_atom_site_label_2
_geom_bond_distance
_geom_bond_site_symmetry_2
_geom_bond_publ_flag
Co1 N2 2.0032(19) . ?
Co1 N5 2.0342(19) . ?
Co1 N1 2.2693(17) . ?
Co1 N3 2.2520(18) . ?
Co1 N4 2.111(2) . ?
Co1 N6 2.084(2) . ?
N2 C00R 1.337(3) . ?
N2 C00Z 1.347(3) . ?
O003 C016 1.356(3) . ?
O003 C01U 1.436(4) . ?
O004 C00U 1.361(3) . ?
O004 C01Z 1.441(3) . ?
N5 C00L 1.339(3) . ?
N5 C00S 1.324(3) . ?
N1 C00Q 1.359(3) . ?
N1 C01A 1.345(3) . ?
N3 C00V 1.352(3) . ?
N3 C010 1.347(3) . ?
N009 N4 1.367(3) . ?
N009 C00S 1.406(3) . ?
N009 C01G 1.350(3) . ?
N00A N6 1.367(3) . ?
N00A C00L 1.400(3) . ?
N00A C01K 1.359(3) . ?
N4 C01L 1.323(3) . ?
N6 C01S 1.316(3) . ?
O00H H00H 0.8200 . ?
O00H C01I 1.315(4) . ?
O00J C01F 1.361(4) . ?
O00J C022 1.432(4) . ?
O00K C01I 1.193(3) . ?
C00L C00X 1.376(3) . ?
C00N C00U 1.410(3) . ?
C00N C016 1.382(3) . ?
C00N C01A 1.498(3) . ?
C00P C00V 1.511(3) . ?
C00P C01F 1.347(4) . ?
C00P C01V 1.411(4) . ?
C00Q C00Z 1.481(3) . ?
C00Q C014 1.382(3) . ?
C00R C010 1.489(3) . ?
C00R C013 1.378(3) . ?
C00S C00Y 1.381(3) . ?
C00T C012 1.484(3) . ?
C00T C013 1.394(3) . ?
C00T C017 1.394(3) . ?
C00U C01H 1.397(4) . ?
C00V C011 1.381(3) . ?
O00W C01V 1.356(5) . ?
O00W C023 1.435(4) . ?
C00X H00X 0.9300 . ?
C00X C015 1.385(4) . ?
C00Y H00Y 0.9300 . ?
C00Y C015 1.390(3) . ?
C00Z C017 1.384(3) . ?
C010 C01B 1.386(3) . ?
C011 H011 0.9300 . ?
C011 C01D 1.367(4) . ?
C012 C01C 1.391(3) . ?
C012 C01P 1.381(3) . ?
C013 H013 0.9300 . ?
C014 H014 0.9300 . ?
C014 C019 1.381(3) . ?
C015 C01I 1.508(4) . ?
C016 C01J 1.403(3) . ?
C017 H017 0.9300 . ?
C018 H018 0.9300 . ?
C018 C019 1.376(3) . ?
C018 C01A 1.391(3) . ?
C019 H019 0.9300 . ?
C01B H01B 0.9300 . ?
C01B C01D 1.376(4) . ?
C01C H01C 0.9300 . ?
C01C C01M 1.385(4) . ?
C01D H01D 0.9300 . ?
C01F C01X 1.403(4) . ?
C01G H01G 0.9300 . ?
C01G C01R 1.361(4) . ?
C01H H01H 0.9300 . ?
C01H C01Q 1.367(4) . ?
C01J H01J 0.9300 . ?
C01J C01Q 1.376(4) . ?
C01K H01K 0.9300 . ?
C01K C01T 1.343(5) . ?
C01L H01L 0.9300 . ?
C01L C01R 1.393(4) . ?
C01M H01M 0.9300 . ?
C01M C01N 1.371(4) . ?
C01N H01N 0.9300 . ?
C01N C01O 1.362(4) . ?
C01O H01O 0.9300 . ?
C01O C01P 1.386(4) . ?
C01P H01P 0.9300 . ?
C01Q H01Q 0.9300 . ?
C01R H01R 0.9300 . ?
C01S H01S 0.9300 . ?
C01S C01T 1.399(5) . ?
C01T H01T 0.9300 . ?
C01U H01A 0.9600 . ?
C01U H01E 0.9600 . ?
C01U H01F 0.9600 . ?
C01V C020 1.412(6) . ?
C01X H01X 0.9300 . ?
C01X C021 1.353(8) . ?
C01Z H01I 0.9600 . ?
C01Z H01U 0.9600 . ?
C01Z H01V 0.9600 . ?
C020 H020 0.9300 . ?
C020 C021 1.368(8) . ?
C021 H021 0.9300 . ?
C022 H02A 0.9600 . ?
C022 H02B 0.9600 . ?
C022 H02C 0.9600 . ?
C023 H02D 0.9600 . ?
C023 H02E 0.9600 . ?
C023 H02F 0.9600 . ?
O5 H5A 0.8500 . ?
O5 H5B 0.83(4) . ?
F4 B9 1.375(4) . ?
F2 B4 1.391(4) . ?
F3 B9 1.370(4) . ?
F5 B9 1.356(4) . ?
F7 B9 1.341(5) . ?
F6 B4 1.378(4) . ?
F8 B4 1.358(4) . ?
F1 B4 1.343(4) . ?

loop_
_geom_hbond_atom_site_label_D
_geom_hbond_atom_site_label_H
_geom_hbond_atom_site_label_A
_geom_hbond_distance_DH
_geom_hbond_distance_HA
_geom_hbond_distance_DA
_geom_hbond_angle_DHA
_geom_hbond_site_symmetry_A
_geom_hbond_publ_flag
O00H H00H O5 0.82 1.84 2.618(3) 158.5 . yes
O5 H5A F4 0.85 1.99 2.819(4) 166.7 . yes
O5 H5B F2 0.83(4) 1.95(4) 2.779(3) 176(4) . yes

loop_
_geom_torsion_atom_site_label_1
_geom_torsion_atom_site_label_2
_geom_torsion_atom_site_label_3
_geom_torsion_atom_site_label_4
_geom_torsion
_geom_torsion_site_symmetry_1
_geom_torsion_site_symmetry_2
_geom_torsion_site_symmetry_3
_geom_torsion_site_symmetry_4
_geom_torsion_publ_flag
Co1 N2 C00R C010 -4.0(2) . . . . ?
Co1 N2 C00R C013 177.02(16) . . . . ?
Co1 N2 C00Z C00Q 0.5(2) . . . . ?
Co1 N2 C00Z C017 -178.30(16) . . . . ?
Co1 N5 C00L N00A 5.7(2) . . . . ?
Co1 N5 C00L C00X -172.05(17) . . . . ?
Co1 N5 C00S N009 -2.6(2) . . . . ?
Co1 N5 C00S C00Y 173.84(17) . . . . ?
Co1 N1 C00Q C00Z 22.5(2) . . . . ?
Co1 N1 C00Q C014 -157.98(18) . . . . ?
Co1 N1 C01A C00N -30.5(3) . . . . ?
Co1 N1 C01A C018 151.92(17) . . . . ?
Co1 N3 C00V C00P -15.6(3) . . . . ?
Co1 N3 C00V C011 167.85(17) . . . . ?
Co1 N3 C010 C00R 12.5(2) . . . . ?
Co1 N3 C010 C01B -169.26(19) . . . . ?
Co1 N4 C01L C01R 176.3(2) . . . . ?
Co1 N6 C01S C01T -179.9(2) . . . . ?
N2 C00R C010 N3 -6.7(3) . . . . ?
N2 C00R C010 C01B 175.0(2) . . . . ?
N2 C00R C013 C00T 1.0(3) . . . . ?
N2 C00Z C017 C00T 1.6(3) . . . . ?
O003 C016 C01J C01Q -178.8(2) . . . . ?
O004 C00U C01H C01Q -176.7(2) . . . . ?
N5 C00L C00X C015 -0.5(3) . . . . ?
N5 C00S C00Y C015 -3.0(3) . . . . ?
N1 C00Q C00Z N2 -17.1(3) . . . . ?
N1 C00Q C00Z C017 161.7(2) . . . . ?
N1 C00Q C014 C019 0.2(3) . . . . ?
N3 C00V C011 C01D 0.5(4) . . . . ?
N3 C010 C01B C01D -1.4(4) . . . . ?
N009 N4 C01L C01R 0.0(3) . . . . ?
N009 C00S C00Y C015 173.0(2) . . . . ?
N009 C01G C01R C01L -0.3(3) . . . . ?
N00A N6 C01S C01T -0.2(3) . . . . ?
N00A C00L C00X C015 -177.9(2) . . . . ?
N00A C01K C01T C01S -0.6(4) . . . . ?
N4 N009 C00S N5 4.5(3) . . . . ?
N4 N009 C00S C00Y -171.8(2) . . . . ?
N4 N009 C01G C01R 0.3(3) . . . . ?
N4 C01L C01R C01G 0.2(4) . . . . ?
N6 N00A C00L N5 -5.0(3) . . . . ?
N6 N00A C00L C00X 172.7(2) . . . . ?
N6 N00A C01K C01T 0.4(4) . . . . ?
N6 C01S C01T C01K 0.5(4) . . . . ?
O00J C01F C01X C021 179.6(3) . . . . ?
C00L N5 C00S N009 -175.99(18) . . . . ?
C00L N5 C00S C00Y 0.4(3) . . . . ?
C00L N00A N6 Co1 2.1(3) . . . . ?
C00L N00A N6 C01S -177.6(2) . . . . ?
C00L N00A C01K C01T 177.5(3) . . . . ?
C00L C00X C015 C00Y -2.2(4) . . . . ?
C00L C00X C015 C01I 172.0(2) . . . . ?
C00N C00U C01H C01Q 1.0(4) . . . . ?
C00N C016 C01J C01Q 0.5(4) . . . . ?
C00P C00V C011 C01D -176.0(3) . . . . ?
C00P C01F C01X C021 -1.0(5) . . . . ?
C00P C01V C020 C021 0.9(5) . . . . ?
C00Q N1 C01A C00N 172.97(18) . . . . ?
C00Q N1 C01A C018 -4.6(3) . . . . ?
C00Q C00Z C017 C00T -177.08(19) . . . . ?
C00Q C014 C019 C018 -2.6(4) . . . . ?
C00R N2 C00Z C00Q 179.21(18) . . . . ?
C00R N2 C00Z C017 0.4(3) . . . . ?
C00R C010 C01B C01D 176.8(2) . . . . ?
C00S N5 C00L N00A 179.13(18) . . . . ?
C00S N5 C00L C00X 1.4(3) . . . . ?
C00S N009 N4 Co1 -4.3(2) . . . . ?
C00S N009 N4 C01L 173.2(2) . . . . ?
C00S N009 C01G C01R -171.9(2) . . . . ?
C00S C00Y C015 C00X 3.8(4) . . . . ?
C00S C00Y C015 C01I -170.2(2) . . . . ?
C00T C012 C01C C01M 176.6(3) . . . . ?
C00T C012 C01P C01O -176.3(3) . . . . ?
C00U C00N C016 O003 178.6(2) . . . . ?
C00U C00N C016 C01J -0.7(3) . . . . ?
C00U C00N C01A N1 -74.3(3) . . . . ?
C00U C00N C01A C018 103.3(3) . . . . ?
C00U C01H C01Q C01J -1.2(4) . . . . ?
C00V N3 C010 C00R -175.32(18) . . . . ?
C00V N3 C010 C01B 2.9(3) . . . . ?
C00V C00P C01F O00J -6.7(4) . . . . ?
C00V C00P C01F C01X 173.9(2) . . . . ?
C00V C00P C01V O00W 4.8(3) . . . . ?
C00V C00P C01V C020 -174.4(2) . . . . ?
C00V C011 C01D C01B 1.1(4) . . . . ?
O00W C01V C020 C021 -178.2(4) . . . . ?
C00X C015 C01I O00H -177.6(2) . . . . ?
C00X C015 C01I O00K 0.6(4) . . . . ?
C00Y C015 C01I O00H -3.4(4) . . . . ?
C00Y C015 C01I O00K 174.7(3) . . . . ?
C00Z N2 C00R C010 177.25(18) . . . . ?
C00Z N2 C00R C013 -1.7(3) . . . . ?
C00Z C00Q C014 C019 179.7(2) . . . . ?
C010 N3 C00V C00P 174.1(2) . . . . ?
C010 N3 C00V C011 -2.5(3) . . . . ?
C010 C00R C013 C00T -177.9(2) . . . . ?
C010 C01B C01D C011 -0.6(4) . . . . ?
C012 C00T C013 C00R -177.5(2) . . . . ?
C012 C00T C017 C00Z 176.3(2) . . . . ?
C012 C01C C01M C01N 0.5(5) . . . . ?
C013 C00R C010 N3 172.2(2) . . . . ?
C013 C00R C010 C01B -6.1(3) . . . . ?
C013 C00T C012 C01C -24.2(3) . . . . ?
C013 C00T C012 C01P 154.2(2) . . . . ?
C013 C00T C017 C00Z -2.2(3) . . . . ?
C014 C00Q C00Z N2 163.4(2) . . . . ?
C014 C00Q C00Z C017 -17.8(3) . . . . ?
C016 C00N C00U O004 177.9(2) . . . . ?
C016 C00N C00U C01H 0.0(3) . . . . ?
C016 C00N C01A N1 115.9(2) . . . . ?
C016 C00N C01A C018 -66.5(3) . . . . ?
C016 C01J C01Q C01H 0.5(4) . . . . ?
C017 C00T C012 C01C 157.4(2) . . . . ?
C017 C00T C012 C01P -24.3(3) . . . . ?
C017 C00T C013 C00R 1.0(3) . . . . ?
C019 C018 C01A N1 2.3(3) . . . . ?
C019 C018 C01A C00N -175.3(2) . . . . ?
C01A N1 C00Q C00Z -176.13(17) . . . . ?
C01A N1 C00Q C014 3.4(3) . . . . ?
C01A C00N C00U O004 8.0(3) . . . . ?
C01A C00N C00U C01H -169.9(2) . . . . ?
C01A C00N C016 O003 -11.4(3) . . . . ?
C01A C00N C016 C01J 169.2(2) . . . . ?
C01A C018 C019 C014 1.4(4) . . . . ?
C01C C012 C01P C01O 2.1(4) . . . . ?
C01C C01M C01N C01O 0.6(6) . . . . ?
C01F C00P C00V N3 108.5(3) . . . . ?
C01F C00P C00V C011 -74.9(3) . . . . ?
C01F C00P C01V O00W 176.9(3) . . . . ?
C01F C00P C01V C020 -2.3(4) . . . . ?
C01F C01X C021 C020 -0.4(6) . . . . ?
C01G N009 N4 Co1 -177.72(17) . . . . ?
C01G N009 N4 C01L -0.2(3) . . . . ?
C01G N009 C00S N5 176.4(2) . . . . ?
C01G N009 C00S C00Y 0.0(4) . . . . ?
C01K N00A N6 Co1 179.63(19) . . . . ?
C01K N00A N6 C01S -0.1(3) . . . . ?
C01K N00A C00L N5 178.1(3) . . . . ?
C01K N00A C00L C00X -4.2(4) . . . . ?
C01M C01N C01O C01P -0.4(6) . . . . ?
C01N C01O C01P C012 -1.0(5) . . . . ?
C01P C012 C01C C01M -1.8(4) . . . . ?
C01U O003 C016 C00N 175.8(2) . . . . ?
C01U O003 C016 C01J -4.8(4) . . . . ?
C01V C00P C00V N3 -79.6(3) . . . . ?
C01V C00P C00V C011 97.0(3) . . . . ?
C01V C00P C01F O00J -178.2(2) . . . . ?
C01V C00P C01F C01X 2.4(4) . . . . ?
C01V C020 C021 C01X 0.4(7) . . . . ?
C01Z O004 C00U C00N -171.7(2) . . . . ?
C01Z O004 C00U C01H 6.1(4) . . . . ?
C022 O00J C01F C00P 173.2(3) . . . . ?
C022 O00J C01F C01X -7.3(5) . . . . ?
C023 O00W C01V C00P -170.9(3) . . . . ?
C023 O00W C01V C020 8.2(5) . . . . ?
